data_2020962
loop_
_publ_author_name
'Sohr, Julia'
'Schmidt, Horst'
'Voigt, Wolfgang'

_publ_section_title
;
 Higher hydrates of lithium chloride, lithium bromide and lithium iodide
;
_journal_coeditor_code QF3002
_journal_issue 2
_journal_name_full 'Acta Crystallographica Section C'
_journal_page_first
;
;
_journal_paper_doi 10.1107/S2053229618001183
_journal_volume 74
_journal_year 2018
_chemical_formula_iupac 'Li Cl, 5H2 O'
_chemical_formula_moiety 'Cl, 5(H2 O), Li'
_chemical_formula_sum 'Cl H10 Li O5'
_chemical_formula_weight 132.47
_chemical_name_systematic
;
Lithium chloride pentahydrate
;
_space_group_crystal_system triclinic
_space_group_IT_number 2
_space_group_name_Hall '-P 1'
_space_group_name_H-M_alt 'P -1'
_symmetry_space_group_name_Hall '-P 1'
_symmetry_space_group_name_H-M 'P -1'
_atom_sites_solution_hydrogens difmap
_audit_creation_method SHELXL-2014/7
_cell_angle_alpha 88.34(3)
_cell_angle_beta 77.53(3)
_cell_angle_gamma 70.77(3)
_cell_formula_units_Z 4
_cell_length_a 6.247(2)
_cell_length_b 9.232(4)
_cell_length_c 11.677(5)
_cell_measurement_reflns_used 7772
_cell_measurement_temperature 140
_cell_measurement_theta_max 29.59
_cell_measurement_theta_min 10.83
_cell_volume 620.2(4)
_computing_cell_refinement
;
X-AREA (Stoe & Cie, 2015)
;
_computing_data_collection
;
X-AREA (Stoe & Cie, 2015)
;
_computing_data_reduction
;
X-RED (Stoe & Cie, 2015)
;
_computing_molecular_graphics
;
DIAMOND (Brandenburg, 2017)
;
_computing_publication_material
;
publCIF (Westrip, 2010)
;
_computing_structure_refinement
;
SHELXL2014 (Sheldrick, 2015)
;
_computing_structure_solution
;
SHELXS97 (Sheldrick, 2008)
;
_diffrn_ambient_temperature 140
_diffrn_detector_area_resol_mean 6.67
_diffrn_measured_fraction_theta_full 0.987
_diffrn_measured_fraction_theta_max 0.977
_diffrn_measurement_device_type 'Stoe IPDS 2T'
_diffrn_measurement_method 'rotation method'
_diffrn_radiation_type 'Mo K\a'
_diffrn_radiation_wavelength 0.71073
_diffrn_reflns_av_R_equivalents 0.0506
_diffrn_reflns_limit_h_max 8
_diffrn_reflns_limit_h_min -8
_diffrn_reflns_limit_k_max 12
_diffrn_reflns_limit_k_min -12
_diffrn_reflns_limit_l_max 15
_diffrn_reflns_limit_l_min -15
_diffrn_reflns_number 3284
_diffrn_reflns_theta_full 25.242
_diffrn_reflns_theta_max 29.156
_diffrn_reflns_theta_min 2.879
_exptl_absorpt_coefficient_mu 0.546
_exptl_absorpt_correction_T_max 0.9358
_exptl_absorpt_correction_T_min 0.7261
_exptl_absorpt_correction_type integration
_exptl_absorpt_process_details
;
(Coppens, 1970)
;
_exptl_crystal_colour colourless
_exptl_crystal_density_diffrn 1.419
_exptl_crystal_description needle
_exptl_crystal_F_000 280
_exptl_crystal_size_max 0.5
_exptl_crystal_size_mid 0.4
_exptl_crystal_size_min 0.15
_refine_diff_density_max 1.426
_refine_diff_density_min -0.484
_refine_ls_extinction_method none
_refine_ls_goodness_of_fit_ref 1.013
_refine_ls_hydrogen_treatment refall
_refine_ls_matrix_type full
_refine_ls_number_parameters 207
_refine_ls_number_reflns 3283
_refine_ls_number_restraints 30
_refine_ls_restrained_S_all 1.009
_refine_ls_R_factor_all 0.0605
_refine_ls_R_factor_gt 0.0585
_refine_ls_shift/su_max 0.000
_refine_ls_shift/su_mean 0.000
_refine_ls_structure_factor_coef Fsqd
_refine_ls_weighting_details 'w=1/[\s^2^(Fo^2^)+(0.0900P)^2^+1.8450P] where P=(Fo^2^+2Fc^2^)/3'
_refine_ls_weighting_scheme calc
_refine_ls_wR_factor_gt 0.1600
_refine_ls_wR_factor_ref 0.1626
_reflns_number_gt 3103
_reflns_number_total 3284
_reflns_threshold_expression 'I > 2\s(I)'
_cod_data_source_file qf3002sup1.cif
_cod_data_source_block LiCl.5H2O
_cod_database_code 2020962
_shelx_space_group_comment
;
The symmetry employed for this shelxl refinement is uniquely defined
by the following loop, which should always be used as a source of
symmetry information in preference to the above space-group names.
They are only intended as comments.
;

loop_
_space_group_symop_operation_xyz
'x, y, z'
'-x, -y, -z'

loop_
_atom_site_type_symbol
_atom_site_label
_atom_site_fract_x
_atom_site_fract_y
_atom_site_fract_z
_atom_site_U_iso_or_equiv
_atom_site_adp_type
_atom_site_calc_flag
_atom_site_occupancy
Cl Cl1 0.78691(10) 0.79885(7) 0.66275(5) 0.01835(17) Uani d 1
Cl Cl2 0.80551(10) 0.23008(7) 0.11356(5) 0.01806(17) Uani d 1
O O10 0.2808(4) 0.8698(2) 0.60670(17) 0.0231(4) Uani d 1
O O9 0.7219(4) 0.6734(2) 0.93029(17) 0.0215(4) Uani d 1
O O6 0.6819(3) 0.4875(2) 0.62282(16) 0.0187(4) Uani d 1
O O2 0.3120(3) 0.1007(2) 0.84764(18) 0.0199(4) Uani d 1
O O4 0.6054(3) 0.1762(2) 0.63678(15) 0.0156(3) Uani d 1
O O3 0.2319(3) 0.4922(2) 0.62378(17) 0.0190(4) Uani d 1
O O5 0.4167(3) 0.3941(2) 0.83745(15) 0.0162(4) Uani d 1
O O1 0.0973(3) 0.1915(2) 0.62585(16) 0.0167(4) Uani d 1
O O8 0.9264(3) 0.3735(2) 0.83957(15) 0.0166(4) Uani d 1
O O7 0.7662(3) 0.0882(2) 0.86541(18) 0.0215(4) Uani d 1
Li Li1 0.2590(8) 0.2886(5) 0.7282(4) 0.0211(9) Uani d 1
Li Li2 0.7594(8) 0.2896(5) 0.7317(4) 0.0198(9) Uani d 1
H H6B 0.700(5) 0.566(2) 0.642(3) 0.028(10) Uiso d 1
H H3B 0.125(5) 0.572(3) 0.648(3) 0.031(10) Uiso d 1
H H3A 0.246(9) 0.486(5) 0.5524(11) 0.09(2) Uiso d 1
H H2B 0.439(3) 0.086(3) 0.863(3) 0.013(7) Uiso d 1
H H1A 0.097(9) 0.220(5) 0.5586(17) 0.053(14) Uiso d 1
H H4A 0.632(8) 0.176(4) 0.5651(9) 0.040(12) Uiso d 1
H H1B 0.143(9) 0.0974(12) 0.622(4) 0.060(16) Uiso d 1
H H7B 0.776(7) 0.124(4) 0.927(2) 0.042(12) Uiso d 1
H H4B 0.639(8) 0.0866(18) 0.656(3) 0.042(12) Uiso d 1
H H2A 0.295(6) 0.017(2) 0.844(4) 0.044(12) Uiso d 1
H H9A 0.615(5) 0.728(4) 0.900(4) 0.050(14) Uiso d 1
H H9B 0.820(6) 0.717(5) 0.919(5) 0.08(2) Uiso d 1
H H10A 0.185(5) 0.831(5) 0.643(3) 0.041(12) Uiso d 1
H H10B 0.392(5) 0.841(5) 0.639(3) 0.047(13) Uiso d 1
H H6A 0.543(2) 0.504(4) 0.630(4) 0.029(10) Uiso d 1
H H7A 0.861(6) 0.001(2) 0.855(3) 0.043(12) Uiso d 1
H H5A 0.374(8) 0.4881(12) 0.840(4) 0.048(13) Uiso d 1
H H8A 0.876(9) 0.4644(16) 0.861(4) 0.069(17) Uiso d 1
H H5B 0.393(9) 0.367(4) 0.9052(16) 0.054(14) Uiso d 1
H H8B 0.948(10) 0.323(4) 0.897(3) 0.066(17) Uiso d 1

loop_
_atom_site_aniso_label
_atom_site_aniso_U_11
_atom_site_aniso_U_22
_atom_site_aniso_U_33
_atom_site_aniso_U_12
_atom_site_aniso_U_13
_atom_site_aniso_U_23
Cl1 0.0215(3) 0.0159(3) 0.0155(3) -0.0040(2) -0.0032(2) 0.0020(2)
Cl2 0.0202(3) 0.0165(3) 0.0165(3) -0.0053(2) -0.0034(2) 0.0026(2)
O10 0.0301(10) 0.0206(9) 0.0158(8) -0.0068(8) -0.0017(7) 0.0012(7)
O9 0.0259(10) 0.0218(9) 0.0152(8) -0.0062(8) -0.0040(7) 0.0025(7)
O6 0.0197(9) 0.0185(9) 0.0186(9) -0.0076(7) -0.0040(7) 0.0030(7)
O2 0.0191(9) 0.0154(8) 0.0249(9) -0.0055(7) -0.0046(7) 0.0015(7)
O4 0.0193(8) 0.0131(8) 0.0117(8) -0.0033(6) -0.0014(6) 0.0002(6)
O3 0.0180(8) 0.0177(9) 0.0178(9) -0.0024(7) -0.0027(7) 0.0029(7)
O5 0.0194(8) 0.0142(8) 0.0120(8) -0.0037(6) -0.0001(6) 0.0003(6)
O1 0.0192(8) 0.0153(8) 0.0137(8) -0.0038(6) -0.0026(6) 0.0002(6)
O8 0.0192(8) 0.0157(8) 0.0135(8) -0.0044(7) -0.0029(6) 0.0012(6)
O7 0.0221(9) 0.0173(9) 0.0229(9) -0.0015(7) -0.0075(7) -0.0025(7)
Li1 0.020(2) 0.023(2) 0.019(2) -0.0066(17) -0.0024(16) -0.0020(17)
Li2 0.019(2) 0.020(2) 0.018(2) -0.0047(16) -0.0017(16) -0.0035(16)

loop_
_atom_type_symbol
_atom_type_description
_atom_type_scat_dispersion_real
_atom_type_scat_dispersion_imag
_atom_type_scat_source
Li Li -0.0003 0.0001 'International Tables Vol C Tables 4.2.6.8 and 6.1.1.4'
O O 0.0106 0.0060 'International Tables Vol C Tables 4.2.6.8 and 6.1.1.4'
H H 0.0000 0.0000 'International Tables Vol C Tables 4.2.6.8 and 6.1.1.4'
Cl Cl 0.1484 0.1585 'International Tables Vol C Tables 4.2.6.8 and 6.1.1.4'

loop_
_geom_angle_atom_site_label_1
_geom_angle_atom_site_label_2
_geom_angle_atom_site_label_3
_geom_angle_site_symmetry_1
_geom_angle_site_symmetry_3
_geom_angle
Li2 O4 Li1 . . 95.93(19)
Li2 O5 Li1 . . 92.72(19)
Li1 O1 Li2 . 1_455 94.87(19)
Li2 O8 Li1 . 1_655 95.13(19)
O1 Li1 O8 . 1_455 85.01(19)
O1 Li1 O4 . . 96.9(2)
O8 Li1 O4 1_455 . 170.7(3)
O1 Li1 O2 . . 94.2(2)
O8 Li1 O2 1_455 . 84.09(19)
O4 Li1 O2 . . 86.72(19)
O1 Li1 O5 . . 178.2(3)
O8 Li1 O5 1_455 . 93.30(19)
O4 Li1 O5 . . 84.83(18)
O2 Li1 O5 . . 86.12(19)
O1 Li1 O3 . . 94.4(2)
O8 Li1 O3 1_455 . 96.8(2)
O4 Li1 O3 . . 92.09(19)
O2 Li1 O3 . . 171.4(3)
O5 Li1 O3 . . 85.29(18)
O1 Li1 Li2 . 1_455 42.72(13)
O8 Li1 Li2 1_455 1_455 42.41(13)
O4 Li1 Li2 . 1_455 139.4(2)
O2 Li1 Li2 . 1_455 91.25(19)
O5 Li1 Li2 . 1_455 135.6(2)
O3 Li1 Li2 . 1_455 95.17(19)
O1 Li1 Li2 . . 138.6(2)
O8 Li1 Li2 1_455 . 136.2(2)
O4 Li1 Li2 . . 41.90(13)
O2 Li1 Li2 . . 88.05(18)
O5 Li1 Li2 . . 43.09(13)
O3 Li1 Li2 . . 85.39(18)
Li2 Li1 Li2 1_455 . 178.5(2)
O8 Li2 O4 . . 171.7(3)
O8 Li2 O1 . 1_655 84.76(18)
O4 Li2 O1 . 1_655 94.32(19)
O8 Li2 O5 . . 94.89(19)
O4 Li2 O5 . . 86.20(18)
O1 Li2 O5 1_655 . 178.7(3)
O8 Li2 O6 . . 97.1(2)
O4 Li2 O6 . . 91.14(19)
O1 Li2 O6 1_655 . 92.15(19)
O5 Li2 O6 . . 86.64(18)
O8 Li2 O7 . . 86.84(18)
O4 Li2 O7 . . 85.14(18)
O1 Li2 O7 1_655 . 98.36(19)
O5 Li2 O7 . . 82.88(17)
O6 Li2 O7 . . 169.1(2)
O8 Li2 Li1 . 1_655 42.46(13)
O4 Li2 Li1 . 1_655 136.6(2)
O1 Li2 Li1 1_655 1_655 42.42(13)
O5 Li2 Li1 . 1_655 137.1(2)
O6 Li2 Li1 . 1_655 93.82(19)
O7 Li2 Li1 . 1_655 95.94(18)
O8 Li2 Li1 . . 138.9(2)
O4 Li2 Li1 . . 42.17(13)
O1 Li2 Li1 1_655 . 136.2(2)
O5 Li2 Li1 . . 44.19(13)
O6 Li2 Li1 . . 85.57(18)
O7 Li2 Li1 . . 84.78(17)
Li1 Li2 Li1 1_655 . 178.5(2)

loop_
_geom_bond_atom_site_label_1
_geom_bond_atom_site_label_2
_geom_bond_site_symmetry_2
_geom_bond_distance
O6 Li2 . 2.176(5)
O2 Li1 . 2.178(5)
O4 Li2 . 2.107(5)
O4 Li1 . 2.118(5)
O3 Li1 . 2.190(5)
O5 Li2 . 2.146(5)
O5 Li1 . 2.190(5)
O1 Li1 . 2.105(5)
O1 Li2 1_455 2.117(5)
O8 Li2 . 2.105(5)
O8 Li1 1_655 2.107(5)
O7 Li2 . 2.389(5)
Li1 Li2 1_455 3.109(7)
Li1 Li2 . 3.138(7)

loop_
_geom_hbond_atom_site_label_D
_geom_hbond_atom_site_label_H
_geom_hbond_atom_site_label_A
_geom_hbond_site_symmetry_A
_geom_hbond_distance_DH
_geom_hbond_distance_HA
_geom_hbond_distance_DA
_geom_hbond_angle_DHA
O8 H8B Cl2 1_556 0.815(10) 2.71(3) 3.454(2) 153(5)
O5 H5B O9 2_667 0.820(10) 1.971(14) 2.782(3) 170(5)
O8 H8A O9 . 0.818(10) 1.960(14) 2.771(3) 171(5)
O5 H5A Cl2 2_666 0.819(10) 2.494(14) 3.300(2) 168(4)
O7 H7A Cl2 2_756 0.820(10) 2.527(18) 3.304(2) 159(3)
O6 H6A O3 . 0.816(10) 1.997(11) 2.795(3) 165(3)
O10 H10B Cl1 . 0.826(10) 2.444(16) 3.218(3) 157(3)
O10 H10A Cl1 1_455 0.829(10) 2.56(2) 3.288(3) 147(3)
O9 H9B Cl2 2_766 0.827(10) 2.491(16) 3.290(2) 163(4)
O9 H9A Cl2 2_666 0.828(10) 2.57(3) 3.268(3) 143(4)
O2 H2A Cl2 2_656 0.818(10) 2.565(16) 3.364(2) 166(5)
O4 H4B Cl1 1_545 0.820(10) 2.514(14) 3.317(2) 166(3)
O7 H7B Cl2 1_556 0.823(10) 2.480(10) 3.303(2) 179(4)
O1 H1B O10 1_545 0.819(10) 1.988(11) 2.805(3) 175(5)
O4 H4A O10 2_666 0.817(10) 1.982(13) 2.787(3) 168(4)
O1 H1A Cl1 2_666 0.821(10) 2.52(2) 3.296(2) 157(4)
O2 H2B O7 . 0.821(10) 2.055(13) 2.854(3) 164(3)
O3 H3A O6 2_666 0.820(10) 2.024(19) 2.825(3) 166(6)
O3 H3B Cl1 1_455 0.820(10) 2.417(16) 3.208(2) 163(3)
O6 H6B Cl1 . 0.814(10) 2.415(12) 3.219(2) 170(4)
